data_2216447
loop_
_publ_author_name
'Kallamadi, Ramnath'
'Jackson, John A.'
'Zeller, Matthias'

_publ_section_title
;
 Triethynylphosphine oxide
;
_journal_coeditor_code FL2164
_journal_issue 12
_journal_name_full 'Acta Crystallographica Section E'
_journal_page_first o4563
_journal_page_last o4563
_journal_paper_doi 10.1107/S1600536807046600
_journal_volume 63
_journal_year 2007
_chemical_formula_iupac 'C6 H3 O P'
_chemical_formula_moiety 'C6 H3 O P'
_chemical_formula_sum 'C6 H3 O P'
_chemical_formula_weight 122.05
_chemical_name_systematic
;
Triethynylphosphine oxide
;
_space_group_IT_number 62
_symmetry_cell_setting orthorhombic
_symmetry_space_group_name_Hall '-P 2ac 2n'
_symmetry_space_group_name_H-M 'P n m a'
_atom_sites_solution_hydrogens geom
_atom_sites_solution_primary direct
_atom_sites_solution_secondary difmap
_audit_creation_method SHELXL-97
_cell_angle_alpha 90.00
_cell_angle_beta 90.00
_cell_angle_gamma 90.00
_cell_formula_units_Z 4
_cell_length_a 6.8646(9)
_cell_length_b 9.7823(13)
_cell_length_c 9.3277(12)
_cell_measurement_reflns_used 7248
_cell_measurement_temperature 100(2)
_cell_measurement_theta_max 30.56
_cell_measurement_theta_min 3.02
_cell_volume 626.37(14)
_computing_cell_refinement 'SAINT-Plus (Bruker, 2003)'
_computing_data_collection 'SMART (Bruker, 2002)'
_computing_data_reduction 'SAINT-Plus (Bruker, 2003)'
_computing_molecular_graphics 'SHELXTL (Bruker, 2003)'
_computing_publication_material 'SHELXTL (Bruker, 2003)'
_computing_structure_refinement 'SHELXTL (Bruker, 2003)'
_computing_structure_solution 'SHELXTL (Bruker, 2003)'
_diffrn_ambient_temperature 100(2)
_diffrn_measured_fraction_theta_full 1.000
_diffrn_measured_fraction_theta_max 1.000
_diffrn_measurement_device_type 'Bruker SMART APEX CCD'
_diffrn_measurement_method \w
_diffrn_radiation_monochromator graphite
_diffrn_radiation_source 'fine-focus sealed tube'
_diffrn_radiation_type MoK\a
_diffrn_radiation_wavelength 0.71073
_diffrn_reflns_av_R_equivalents 0.0177
_diffrn_reflns_av_sigmaI/netI 0.0094
_diffrn_reflns_limit_h_max 9
_diffrn_reflns_limit_h_min -9
_diffrn_reflns_limit_k_max 13
_diffrn_reflns_limit_k_min -13
_diffrn_reflns_limit_l_max 12
_diffrn_reflns_limit_l_min -12
_diffrn_reflns_number 7459
_diffrn_reflns_theta_full 28.28
_diffrn_reflns_theta_max 28.28
_diffrn_reflns_theta_min 3.02
_diffrn_standards_number 0
_exptl_absorpt_coefficient_mu 0.328
_exptl_absorpt_correction_T_max 0.930
_exptl_absorpt_correction_T_min 0.708
_exptl_absorpt_correction_type multi-scan
_exptl_absorpt_process_details '(SADABS in SAINT-Plus; Bruker, 2003)'
_exptl_crystal_colour colorless
_exptl_crystal_density_diffrn 1.294
_exptl_crystal_density_method 'not measured'
_exptl_crystal_description block
_exptl_crystal_F_000 248
_exptl_crystal_size_max 0.48
_exptl_crystal_size_mid 0.23
_exptl_crystal_size_min 0.22
_refine_diff_density_max 0.446
_refine_diff_density_min -0.327
_refine_ls_extinction_method none
_refine_ls_goodness_of_fit_ref 1.118
_refine_ls_hydrogen_treatment constr
_refine_ls_matrix_type full
_refine_ls_number_parameters 43
_refine_ls_number_reflns 821
_refine_ls_number_restraints 0
_refine_ls_restrained_S_all 1.118
_refine_ls_R_factor_all 0.0302
_refine_ls_R_factor_gt 0.0298
_refine_ls_shift/su_max 0.001
_refine_ls_shift/su_mean 0.000
_refine_ls_structure_factor_coef Fsqd
_refine_ls_weighting_details 'calc w=1/[\s^2^(Fo^2^)+(0.049P)^2^+0.2795P] where P=(Fo^2^+2Fc^2^)/3'
_refine_ls_weighting_scheme calc
_refine_ls_wR_factor_gt 0.0838
_refine_ls_wR_factor_ref 0.0841
_reflns_number_gt 796
_reflns_number_total 821
_reflns_threshold_expression I>2\s(I)
_cod_data_source_file fl2164.cif
_cod_data_source_block I
_cod_depositor_comments
;
The following automatic conversions were performed:
'_symmetry_cell_setting' value 'Orthorhombic' changed to 'orthorhombic'
according to '/home/saulius/struct/CIF-dictionaries/cif_core.dic'
dictionary named 'cif_core.dic' version 2.4.1 from 2010-06-29.

Automatic conversion script
Id: cif_fix_enum 1527 2010-12-29 10:47:43Z saulius 

The following automatic conversions were performed:

'_symmetry_cell_setting' value 'Orthorhombic' changed to
'orthorhombic' according to
/home/saulius/struct/CIF-dictionaries/cif_core.dic dictionary named
'cif_core.dic' version 2.4.1 from 2010-06-29.

Automatic conversion script
Id: cif_fix_values 1715 2011-07-08 13:25:40Z adriana 
;
_cod_original_sg_symbol_H-M Pnma
_cod_database_code 2216447
_cod_database_fobs_code 2216447

loop_
_symmetry_equiv_pos_as_xyz
'x, y, z'
'-x+1/2, -y, z+1/2'
'-x, y+1/2, -z'
'x+1/2, -y+1/2, -z+1/2'
'-x, -y, -z'
'x-1/2, y, -z-1/2'
'x, -y-1/2, z'
'-x-1/2, y-1/2, z-1/2'

loop_
_atom_site_type_symbol
_atom_site_label
_atom_site_fract_x
_atom_site_fract_y
_atom_site_fract_z
_atom_site_U_iso_or_equiv
_atom_site_adp_type
_atom_site_calc_flag
_atom_site_refinement_flags
_atom_site_occupancy
P P1 0.42049(6) 0.7500 0.53431(4) 0.01596(17) Uani d S 1
O O1 0.29767(18) 0.7500 0.40356(13) 0.0205(3) Uani d S 1
C C1 0.37974(17) 0.60900(12) 0.64477(12) 0.0199(2) Uani d . 1
C C4 0.8405(3) 0.7500 0.47595(18) 0.0235(4) Uani d S 1
H H4 0.9760 0.7500 0.4552 0.028 Uiso calc SR 1
C C3 0.6715(3) 0.7500 0.50180(18) 0.0191(3) Uani d S 1
C C2 0.33869(17) 0.51443(13) 0.71937(12) 0.0230(3) Uani d . 1
H H2 0.3060 0.4390 0.7788 0.028 Uiso calc R 1

loop_
_atom_site_aniso_label
_atom_site_aniso_U_11
_atom_site_aniso_U_22
_atom_site_aniso_U_33
_atom_site_aniso_U_12
_atom_site_aniso_U_13
_atom_site_aniso_U_23
P1 0.0142(2) 0.0159(2) 0.0178(2) 0.000 -0.00015(13) 0.000
O1 0.0186(6) 0.0219(6) 0.0209(6) 0.000 -0.0035(4) 0.000
C1 0.0181(5) 0.0199(5) 0.0217(5) 0.0000(4) 0.0004(4) -0.0012(4)
C4 0.0196(9) 0.0248(9) 0.0261(9) 0.000 0.0001(6) 0.000
C3 0.0190(8) 0.0182(7) 0.0200(7) 0.000 0.0007(6) 0.000
C2 0.0227(6) 0.0222(6) 0.0242(6) -0.0002(4) 0.0022(4) -0.0001(5)

loop_
_atom_type_symbol
_atom_type_description
_atom_type_scat_dispersion_real
_atom_type_scat_dispersion_imag
_atom_type_scat_source
C C 0.0033 0.0016 'International Tables Vol C Tables 4.2.6.8 and 6.1.1.4'
H H 0.0000 0.0000 'International Tables Vol C Tables 4.2.6.8 and 6.1.1.4'
O O 0.0106 0.0060 'International Tables Vol C Tables 4.2.6.8 and 6.1.1.4'
P P 0.1023 0.0942 'International Tables Vol C Tables 4.2.6.8 and 6.1.1.4'

loop_
_geom_angle_atom_site_label_1
_geom_angle_atom_site_label_2
_geom_angle_atom_site_label_3
_geom_angle_site_symmetry_1
_geom_angle_site_symmetry_3
_geom_angle
_geom_angle_publ_flag
O1 P1 C1 . . 113.25(5) ?
O1 P1 C1 . 7_575 113.25(5) y
C1 P1 C1 . 7_575 104.52(8) y
O1 P1 C3 . . 114.67(8) ?
C1 P1 C3 . . 105.09(5) ?
C1 P1 C3 7_575 . 105.09(5) ?
C2 C1 P1 . . 175.54(11) ?
C3 C4 H4 . . 180.0 ?
C4 C3 P1 . . 178.24(17) ?
C1 C2 H2 . . 180.0 ?

loop_
_geom_bond_atom_site_label_1
_geom_bond_atom_site_label_2
_geom_bond_site_symmetry_2
_geom_bond_distance
_geom_bond_publ_flag
P1 O1 . 1.4826(12) ?
P1 C1 . 1.7443(12) ?
P1 C1 7_575 1.7443(12) y
P1 C3 . 1.7495(18) ?
C1 C2 . 1.1914(17) ?
C4 C3 . 1.185(3) ?
C4 H4 . 0.9500 ?
C2 H2 . 0.9500 ?

loop_
_geom_hbond_atom_site_label_D
_geom_hbond_atom_site_label_H
_geom_hbond_atom_site_label_A
_geom_hbond_site_symmetry_A
_geom_hbond_distance_DH
_geom_hbond_distance_HA
_geom_hbond_distance_DA
_geom_hbond_angle_DHA
C4 H4 O1 1_655 0.95 2.26 3.210(2) 179.4
C2 H2 O1 2_565 0.95 2.30 3.2433(14) 173.7
